data_7019234
loop_
_publ_author_name
'Ram\'irez-Contreras, Rodrigo'
'Ozerov, Oleg V.'

_publ_section_title
;
 Convenient C-alkylation of the [HCB(11)Cl(11)](-) carborane anion.
;
_journal_issue 26
_journal_name_full 'Dalton transactions (Cambridge, England : 2003)'
_journal_page_first 7842
_journal_page_last 7844
_journal_paper_doi 10.1039/c2dt12431a
_journal_volume 41
_journal_year 2012
_chemical_formula_moiety 'C11 H16 Ag B11 Cl11 F O'
_chemical_formula_sum 'C11 H16 Ag B11 Cl11 F O'
_chemical_formula_weight 799.97
_chemical_name_systematic
;
?
;
_space_group_IT_number 9
_symmetry_cell_setting monoclinic
_symmetry_space_group_name_Hall 'C -2yc'
_symmetry_space_group_name_H-M 'C 1 c 1'
_atom_sites_solution_hydrogens geom
_atom_sites_solution_primary direct
_atom_sites_solution_secondary difmap
_audit_creation_method SHELXL-97
_cell_angle_alpha 90.00
_cell_angle_beta 91.830(5)
_cell_angle_gamma 90.00
_cell_formula_units_Z 4
_cell_length_a 8.931(5)
_cell_length_b 16.763(9)
_cell_length_c 18.452(10)
_cell_measurement_reflns_used 9990
_cell_measurement_temperature 150(2)
_cell_measurement_theta_max 27.45
_cell_measurement_theta_min 2.21
_cell_volume 2761(3)
_computing_cell_refinement
;
APEX-II(BRUKER-NONIUS, 2003)
;
_computing_data_collection 'APEX-II (BRUKER-NONIUS, 2003)'
_computing_data_reduction APEX-II
_computing_molecular_graphics 'X-SEED (Barbour, 2001)'
_computing_publication_material 'Bruker SHELXTL'
_computing_structure_refinement 'SHELXL-97 (Sheldrick, 2008)'
_computing_structure_solution 'SHELXS-97 (Sheldrick, 2008)'
_diffrn_ambient_temperature 150(2)
_diffrn_measured_fraction_theta_full 0.996
_diffrn_measured_fraction_theta_max 0.996
_diffrn_measurement_device_type 'CCD area detector'
_diffrn_measurement_method 'phi and omega scans'
_diffrn_radiation_monochromator graphite
_diffrn_radiation_source 'fine-focus sealed tube'
_diffrn_radiation_type MoK\a
_diffrn_radiation_wavelength 0.71073
_diffrn_reflns_av_R_equivalents 0.0272
_diffrn_reflns_av_sigmaI/netI 0.0355
_diffrn_reflns_limit_h_max 11
_diffrn_reflns_limit_h_min -11
_diffrn_reflns_limit_k_max 21
_diffrn_reflns_limit_k_min -21
_diffrn_reflns_limit_l_max 23
_diffrn_reflns_limit_l_min -23
_diffrn_reflns_number 14456
_diffrn_reflns_theta_full 27.50
_diffrn_reflns_theta_max 27.50
_diffrn_reflns_theta_min 2.21
_exptl_absorpt_coefficient_mu 1.813
_exptl_absorpt_correction_T_max 0.7456
_exptl_absorpt_correction_T_min 0.5682
_exptl_absorpt_correction_type multi-scan
_exptl_absorpt_process_details 'SADABS; (Sheldrick, 2006)'
_exptl_crystal_colour colorless
_exptl_crystal_density_diffrn 1.924
_exptl_crystal_density_method 'not measured'
_exptl_crystal_description prism
_exptl_crystal_F_000 1552
_exptl_crystal_size_max 0.46
_exptl_crystal_size_mid 0.15
_exptl_crystal_size_min 0.13
_refine_diff_density_max 0.546
_refine_diff_density_min -0.343
_refine_diff_density_rms 0.057
_refine_ls_abs_structure_details 'Flack H D (1983), Acta Cryst. A39, 876-881'
_refine_ls_abs_structure_Flack -0.001(15)
_refine_ls_extinction_method none
_refine_ls_goodness_of_fit_ref 1.030
_refine_ls_hydrogen_treatment constr
_refine_ls_matrix_type full
_refine_ls_number_parameters 335
_refine_ls_number_reflns 6241
_refine_ls_number_restraints 8
_refine_ls_restrained_S_all 1.033
_refine_ls_R_factor_all 0.0233
_refine_ls_R_factor_gt 0.0225
_refine_ls_shift/su_max 0.001
_refine_ls_shift/su_mean 0.000
_refine_ls_structure_factor_coef Fsqd
_refine_ls_weighting_details 'calc w=1/[\s^2^(Fo^2^)+(0.0285P)^2^+0.2421P] where P=(Fo^2^+2Fc^2^)/3'
_refine_ls_weighting_scheme calc
_refine_ls_wR_factor_gt 0.0561
_refine_ls_wR_factor_ref 0.0566
_reflns_number_gt 6097
_reflns_number_total 6241
_reflns_threshold_expression >2sigma(I)
_cod_data_source_file c2dt12431a.txt
_cod_data_source_block oz335_RC448
_cod_depositor_comments
;
The following automatic conversions were performed:

'_symmetry_cell_setting' value 'Monoclinic' changed to 'monoclinic'
according to /home/saulius/struct/CIF-dictionaries/cif_core.dic
dictionary named 'cif_core.dic' version 2.4.1 from 2010-06-29.

Automatic conversion script
Id: cif_fix_values 1891 2012-01-12 08:04:46Z andrius 
;
_cod_original_cell_volume 2761(2)
_cod_original_sg_symbol_H-M Cc
_cod_database_code 7019234

loop_
_symmetry_equiv_pos_as_xyz
'x, y, z'
'x, -y, z+1/2'
'x+1/2, y+1/2, z'
'x+1/2, -y+1/2, z+1/2'

loop_
_atom_site_label
_atom_site_type_symbol
_atom_site_fract_x
_atom_site_fract_y
_atom_site_fract_z
_atom_site_U_iso_or_equiv
_atom_site_adp_type
_atom_site_occupancy
_atom_site_symmetry_multiplicity
_atom_site_calc_flag
_atom_site_refinement_flags
_atom_site_disorder_assembly
_atom_site_disorder_group
Ag1 Ag 0.83209(2) 0.784767(12) 0.188076(13) 0.03901(6) Uani 1 1 d . . .
Cl1 Cl 1.05902(7) 0.41903(4) 0.21460(3) 0.02706(12) Uani 1 1 d . . .
Cl2 Cl 1.33838(8) 0.57636(4) 0.20158(4) 0.03276(14) Uani 1 1 d . . .
Cl3 Cl 0.94397(8) 0.62835(4) 0.22452(3) 0.03459(14) Uani 1 1 d . . .
Cl4 Cl 0.71439(7) 0.48944(4) 0.11531(4) 0.03415(14) Uani 1 1 d . . .
Cl5 Cl 0.97286(9) 0.34750(4) 0.03195(4) 0.03670(15) Uani 1 1 d . . .
Cl6 Cl 1.35267(7) 0.40263(3) 0.07774(3) 0.02694(12) Uani 1 1 d . . .
Cl7 Cl 1.16145(8) 0.74366(3) 0.09783(4) 0.03693(15) Uani 1 1 d . . .
Cl8 Cl 0.78597(7) 0.68504(4) 0.04593(3) 0.03012(13) Uani 1 1 d . . .
Cl9 Cl 1.18356(7) 0.46490(4) -0.09757(3) 0.03058(13) Uani 1 1 d . . .
Cl10 Cl 1.42005(7) 0.60494(4) 0.00979(4) 0.03505(15) Uani 1 1 d . . .
Cl11 Cl 1.06372(7) 0.66839(4) -0.08551(3) 0.03174(14) Uani 1 1 d . . .
F1 F 1.3411(2) 0.76063(13) 0.29296(11) 0.0508(5) Uani 1 1 d . . .
B1 B 1.0644(3) 0.48302(15) 0.13766(13) 0.0194(5) Uani 1 1 d . . .
B2 B 1.2004(3) 0.56079(15) 0.13098(14) 0.0219(5) Uani 1 1 d . . .
B3 B 1.0084(3) 0.58492(16) 0.14296(14) 0.0222(5) Uani 1 1 d . . .
B4 B 0.8973(3) 0.51618(16) 0.09147(15) 0.0223(5) Uani 1 1 d . . .
B5 B 1.0203(3) 0.44841(15) 0.04817(14) 0.0214(5) Uani 1 1 d . . .
B6 B 1.2071(3) 0.47636(15) 0.07229(14) 0.0199(5) Uani 1 1 d . . .
B7 B 1.1169(3) 0.64177(15) 0.08086(15) 0.0231(5) Uani 1 1 d . . .
B8 B 0.9318(3) 0.61383(16) 0.05713(15) 0.0226(5) Uani 1 1 d . . .
B9 B 1.1286(3) 0.50486(15) -0.01401(14) 0.0216(5) Uani 1 1 d . . .
B10 B 1.2407(3) 0.57398(15) 0.03736(16) 0.0225(5) Uani 1 1 d . . .
B11 B 1.0726(3) 0.60689(16) -0.00792(15) 0.0212(5) Uani 1 1 d . . .
C1 C 0.9429(3) 0.53007(14) 0.00132(12) 0.0213(4) Uani 1 1 d . A .
C2 C 0.8178(4) 0.52238(16) -0.05702(16) 0.0369(6) Uani 1 1 d D . .
H2A H 0.7325 0.5553 -0.0416 0.044 Uiso 1 1 calc R A .
H2B H 0.8545 0.5466 -0.1021 0.044 Uiso 1 1 calc R . .
C3 C 0.7595(5) 0.4432(3) -0.0755(2) 0.0302(7) Uani 0.605(4) 1 d PD A -1
H3A H 0.7244 0.4166 -0.0312 0.036 Uiso 0.605(4) 1 calc PR A -1
H3B H 0.8401 0.4103 -0.0957 0.036 Uiso 0.605(4) 1 calc PR A -1
C4 C 0.6306(8) 0.4505(4) -0.1307(3) 0.0328(13) Uani 0.605(4) 1 d PD A -1
H4A H 0.6688 0.4691 -0.1775 0.039 Uiso 0.605(4) 1 calc PR A -1
H4B H 0.5575 0.4902 -0.1138 0.039 Uiso 0.605(4) 1 calc PR A -1
C5 C 0.5538(8) 0.3699(4) -0.1411(4) 0.0449(12) Uani 0.605(4) 1 d PD A -1
H5A H 0.4707 0.3752 -0.1767 0.067 Uiso 0.605(4) 1 calc PR A -1
H5B H 0.5152 0.3518 -0.0948 0.067 Uiso 0.605(4) 1 calc PR A -1
H5C H 0.6261 0.3309 -0.1585 0.067 Uiso 0.605(4) 1 calc PR A -1
C3A C 0.8178(7) 0.4739(4) -0.1223(3) 0.0302(7) Uani 0.395(4) 1 d PD A -2
H3AA H 0.8718 0.4236 -0.1111 0.036 Uiso 0.395(4) 1 calc PR A -2
H3AB H 0.8749 0.5026 -0.1594 0.036 Uiso 0.395(4) 1 calc PR A -2
C4A C 0.6632(13) 0.4530(7) -0.1552(5) 0.0328(13) Uani 0.395(4) 1 d PD A -2
H4AA H 0.5962 0.4996 -0.1506 0.039 Uiso 0.395(4) 1 calc PR A -2
H4AB H 0.6728 0.4417 -0.2075 0.039 Uiso 0.395(4) 1 calc PR A -2
C5A C 0.5928(13) 0.3815(6) -0.1192(6) 0.0449(12) Uani 0.395(4) 1 d PD A -2
H5AA H 0.4941 0.3711 -0.1420 0.067 Uiso 0.395(4) 1 calc PR A -2
H5AB H 0.5818 0.3925 -0.0675 0.067 Uiso 0.395(4) 1 calc PR A -2
H5AC H 0.6571 0.3347 -0.1249 0.067 Uiso 0.395(4) 1 calc PR A -2
C6 C 1.0049(3) 0.87591(16) 0.26355(14) 0.0330(6) Uani 1 1 d . . .
H6A H 0.9654 0.9220 0.2387 0.050 Uiso 1 1 d R . .
C7 C 0.9119(3) 0.84139(17) 0.31390(15) 0.0342(6) Uani 1 1 d . . .
H7A H 0.8167 0.8665 0.3204 0.051 Uiso 1 1 d R . .
C8 C 0.9663(4) 0.77900(17) 0.35710(15) 0.0361(6) Uani 1 1 d . . .
H8A H 0.9025 0.7548 0.3910 0.043 Uiso 1 1 calc R . .
C9 C 1.1103(3) 0.75190(15) 0.35147(14) 0.0332(6) Uani 1 1 d . . .
H9A H 1.1480 0.7102 0.3817 0.040 Uiso 1 1 calc R . .
C10 C 1.1995(3) 0.78739(15) 0.30006(15) 0.0294(5) Uani 1 1 d . . .
C11 C 1.1494(3) 0.84862(16) 0.25686(14) 0.0322(6) Uani 1 1 d . . .
H11A H 1.2134 0.8721 0.2227 0.039 Uiso 1 1 calc R . .
O1 O 0.5990(3) 0.72430(13) 0.19067(15) 0.0483(6) Uani 1 1 d . . .
H1O H 0.6047 0.6809 0.1671 0.072 Uiso 1 1 d R . .
H1P H 0.5129 0.7453 0.1937 0.072 Uiso 1 1 d R . .

loop_
_atom_site_aniso_label
_atom_site_aniso_U_11
_atom_site_aniso_U_22
_atom_site_aniso_U_33
_atom_site_aniso_U_23
_atom_site_aniso_U_13
_atom_site_aniso_U_12
Ag1 0.04232(12) 0.03284(11) 0.04134(12) 0.00362(9) -0.00712(8) -0.00643(9)
Cl1 0.0330(3) 0.0252(3) 0.0229(3) 0.0077(2) 0.0005(2) 0.0003(2)
Cl2 0.0362(3) 0.0261(3) 0.0350(3) -0.0006(2) -0.0138(3) -0.0049(2)
Cl3 0.0492(4) 0.0319(3) 0.0230(3) -0.0035(2) 0.0058(2) 0.0126(3)
Cl4 0.0214(3) 0.0422(4) 0.0390(3) 0.0141(3) 0.0031(2) -0.0030(2)
Cl5 0.0605(4) 0.0166(3) 0.0327(3) 0.0004(2) -0.0025(3) -0.0106(3)
Cl6 0.0284(3) 0.0212(3) 0.0315(3) 0.0041(2) 0.0043(2) 0.0082(2)
Cl7 0.0503(4) 0.0143(3) 0.0458(4) -0.0013(3) -0.0042(3) -0.0030(3)
Cl8 0.0289(3) 0.0258(3) 0.0358(3) 0.0046(2) 0.0030(2) 0.0103(2)
Cl9 0.0401(3) 0.0290(3) 0.0230(3) -0.0032(2) 0.0070(2) 0.0042(2)
Cl10 0.0229(3) 0.0343(3) 0.0483(4) 0.0141(3) 0.0066(3) -0.0023(2)
Cl11 0.0391(3) 0.0269(3) 0.0295(3) 0.0135(2) 0.0064(2) 0.0046(2)
F1 0.0294(9) 0.0581(12) 0.0643(13) -0.0208(10) -0.0057(8) 0.0101(8)
B1 0.0225(12) 0.0164(11) 0.0193(11) 0.0027(9) -0.0013(9) -0.0004(9)
B2 0.0268(13) 0.0164(11) 0.0225(12) -0.0005(9) -0.0019(10) -0.0010(10)
B3 0.0274(13) 0.0202(13) 0.0189(12) -0.0019(9) 0.0006(10) 0.0015(10)
B4 0.0221(12) 0.0203(12) 0.0245(12) 0.0047(10) 0.0001(10) -0.0021(10)
B5 0.0262(13) 0.0164(12) 0.0214(12) 0.0010(9) -0.0006(10) -0.0014(10)
B6 0.0209(12) 0.0165(11) 0.0223(12) 0.0023(9) 0.0000(9) 0.0009(9)
B7 0.0274(13) 0.0143(11) 0.0276(13) 0.0023(10) 0.0000(10) -0.0012(9)
B8 0.0247(13) 0.0207(12) 0.0226(12) 0.0033(10) 0.0056(10) 0.0024(10)
B9 0.0266(13) 0.0181(12) 0.0203(12) 0.0019(9) 0.0041(10) 0.0019(10)
B10 0.0197(12) 0.0203(12) 0.0278(13) 0.0045(10) 0.0065(10) 0.0006(9)
B11 0.0231(13) 0.0178(12) 0.0230(12) 0.0043(9) 0.0041(10) 0.0014(9)
C1 0.0235(11) 0.0187(11) 0.0217(11) 0.0027(8) -0.0013(8) -0.0007(8)
C2 0.0448(16) 0.0328(14) 0.0321(13) -0.0019(12) -0.0167(11) 0.0064(12)
C3 0.0296(18) 0.0333(19) 0.0270(17) 0.0020(14) -0.0085(13) -0.0046(14)
C4 0.038(3) 0.0325(17) 0.027(4) 0.000(3) -0.011(2) -0.006(2)
C5 0.053(4) 0.036(3) 0.044(4) -0.004(3) -0.022(2) -0.009(2)
C3A 0.0296(18) 0.0333(19) 0.0270(17) 0.0020(14) -0.0085(13) -0.0046(14)
C4A 0.038(3) 0.0325(17) 0.027(4) 0.000(3) -0.011(2) -0.006(2)
C5A 0.053(4) 0.036(3) 0.044(4) -0.004(3) -0.022(2) -0.009(2)
C6 0.0476(16) 0.0233(12) 0.0277(12) -0.0009(10) -0.0069(11) 0.0079(11)
C7 0.0341(14) 0.0374(15) 0.0311(13) -0.0097(11) 0.0017(10) 0.0057(11)
C8 0.0502(17) 0.0334(15) 0.0251(13) -0.0043(10) 0.0079(12) -0.0075(12)
C9 0.0526(17) 0.0206(12) 0.0260(12) 0.0013(10) -0.0080(11) 0.0007(11)
C10 0.0272(13) 0.0289(13) 0.0316(13) -0.0088(10) -0.0045(10) 0.0043(10)
C11 0.0424(15) 0.0289(13) 0.0255(12) 0.0007(10) 0.0041(11) -0.0073(11)
O1 0.0386(12) 0.0384(12) 0.0693(16) -0.0120(11) 0.0222(11) -0.0022(9)

loop_
_atom_type_symbol
_atom_type_description
_atom_type_scat_dispersion_real
_atom_type_scat_dispersion_imag
_atom_type_scat_source
C C 0.0033 0.0016 'International Tables Vol C Tables 4.2.6.8 and 6.1.1.4'
H H 0.0000 0.0000 'International Tables Vol C Tables 4.2.6.8 and 6.1.1.4'
B B 0.0013 0.0007 'International Tables Vol C Tables 4.2.6.8 and 6.1.1.4'
Cl Cl 0.1484 0.1585 'International Tables Vol C Tables 4.2.6.8 and 6.1.1.4'
Ag Ag -0.8971 1.1015 'International Tables Vol C Tables 4.2.6.8 and 6.1.1.4'
F F 0.0171 0.0103 'International Tables Vol C Tables 4.2.6.8 and 6.1.1.4'
O O 0.0106 0.0060 'International Tables Vol C Tables 4.2.6.8 and 6.1.1.4'

loop_
_geom_angle_atom_site_label_1
_geom_angle_atom_site_label_2
_geom_angle_atom_site_label_3
_geom_angle
_geom_angle_site_symmetry_1
_geom_angle_site_symmetry_3
O1 Ag1 C6 141.10(9) . .
O1 Ag1 C7 111.34(9) . .
C6 Ag1 C7 31.40(9) . .
O1 Ag1 Cl6 113.39(7) . 3_455
C6 Ag1 Cl6 85.59(7) . 3_455
C7 Ag1 Cl6 111.40(8) . 3_455
O1 Ag1 Cl3 84.37(7) . .
C6 Ag1 Cl3 102.62(7) . .
C7 Ag1 Cl3 92.34(7) . .
Cl6 Ag1 Cl3 140.31(2) 3_455 .
B3 Cl3 Ag1 107.08(9) . .
B6 Cl6 Ag1 117.06(9) . 3_545
Cl1 B1 B4 121.68(17) . .
Cl1 B1 B5 122.12(17) . .
B4 B1 B5 60.13(15) . .
Cl1 B1 B3 121.22(17) . .
B4 B1 B3 59.74(15) . .
B5 B1 B3 107.98(17) . .
Cl1 B1 B6 122.60(16) . .
B4 B1 B6 107.51(18) . .
B5 B1 B6 59.68(14) . .
B3 B1 B6 107.71(18) . .
Cl1 B1 B2 121.96(17) . .
B4 B1 B2 107.43(18) . .
B5 B1 B2 107.69(17) . .
B3 B1 B2 59.85(15) . .
B6 B1 B2 59.89(14) . .
B3 B2 Cl2 121.41(17) . .
B3 B2 B6 107.83(18) . .
Cl2 B2 B6 121.58(17) . .
B3 B2 B1 59.92(15) . .
Cl2 B2 B1 120.74(17) . .
B6 B2 B1 59.97(15) . .
B3 B2 B10 108.41(18) . .
Cl2 B2 B10 122.10(18) . .
B6 B2 B10 60.02(15) . .
B1 B2 B10 108.33(18) . .
B3 B2 B7 60.40(15) . .
Cl2 B2 B7 122.18(17) . .
B6 B2 B7 108.00(18) . .
B1 B2 B7 108.39(19) . .
B10 B2 B7 60.09(15) . .
B8 B3 B4 60.41(15) . .
B8 B3 B2 107.25(18) . .
B4 B3 B2 108.04(18) . .
B8 B3 Cl3 121.10(18) . .
B4 B3 Cl3 121.75(18) . .
B2 B3 Cl3 122.34(18) . .
B8 B3 B1 108.28(18) . .
B4 B3 B1 60.13(15) . .
B2 B3 B1 60.22(15) . .
Cl3 B3 B1 122.40(17) . .
B8 B3 B7 59.07(15) . .
B4 B3 B7 107.83(18) . .
B2 B3 B7 60.06(15) . .
Cl3 B3 B7 121.11(18) . .
B1 B3 B7 108.36(18) . .
C1 B4 Cl4 121.29(18) . .
C1 B4 B3 106.30(18) . .
Cl4 B4 B3 122.52(18) . .
C1 B4 B1 106.30(18) . .
Cl4 B4 B1 124.69(17) . .
B3 B4 B1 60.13(15) . .
C1 B4 B5 59.45(14) . .
Cl4 B4 B5 122.53(18) . .
B3 B4 B5 108.10(19) . .
B1 B4 B5 59.90(15) . .
C1 B4 B8 59.34(14) . .
Cl4 B4 B8 119.56(17) . .
B3 B4 B8 59.69(15) . .
B1 B4 B8 107.70(18) . .
B5 B4 B8 107.98(18) . .
C1 B5 Cl5 125.20(18) . .
C1 B5 B6 105.70(18) . .
Cl5 B5 B6 120.89(17) . .
C1 B5 B1 105.98(17) . .
Cl5 B5 B1 120.88(16) . .
B6 B5 B1 60.26(15) . .
C1 B5 B4 58.97(14) . .
Cl5 B5 B4 122.48(18) . .
B6 B5 B4 107.83(19) . .
B1 B5 B4 59.97(15) . .
C1 B5 B9 58.92(14) . .
Cl5 B5 B9 121.86(17) . .
B6 B5 B9 59.99(15) . .
B1 B5 B9 108.26(18) . .
B4 B5 B9 107.60(18) . .
B5 B6 B9 60.52(14) . .
B5 B6 B2 108.19(18) . .
B9 B6 B2 108.03(18) . .
B5 B6 B1 60.06(14) . .
B9 B6 B1 108.52(18) . .
B2 B6 B1 60.14(15) . .
B5 B6 B10 108.59(18) . .
B9 B6 B10 59.94(15) . .
B2 B6 B10 60.13(15) . .
B1 B6 B10 108.55(18) . .
B5 B6 Cl6 120.37(17) . .
B9 B6 Cl6 119.85(16) . .
B2 B6 Cl6 123.40(17) . .
B1 B6 Cl6 122.45(16) . .
B10 B6 Cl6 121.38(17) . .
B8 B7 B11 60.13(15) . .
B8 B7 Cl7 120.14(17) . .
B11 B7 Cl7 121.43(17) . .
B8 B7 B2 107.39(18) . .
B11 B7 B2 107.71(18) . .
Cl7 B7 B2 123.34(18) . .
B8 B7 B10 107.92(19) . .
B11 B7 B10 59.98(15) . .
Cl7 B7 B10 123.35(18) . .
B2 B7 B10 59.90(15) . .
B8 B7 B3 59.76(15) . .
B11 B7 B3 107.78(19) . .
Cl7 B7 B3 121.24(18) . .
B2 B7 B3 59.55(15) . .
B10 B7 B3 107.58(18) . .
C1 B8 B7 106.87(18) . .
C1 B8 B11 59.49(14) . .
B7 B8 B11 60.27(16) . .
C1 B8 Cl8 121.85(18) . .
B7 B8 Cl8 122.02(18) . .
B11 B8 Cl8 120.01(17) . .
C1 B8 B3 106.24(18) . .
B7 B8 B3 61.17(16) . .
B11 B8 B3 109.01(19) . .
Cl8 B8 B3 123.30(17) . .
C1 B8 B4 59.05(14) . .
B7 B8 B4 109.09(19) . .
B11 B8 B4 108.35(18) . .
Cl8 B8 B4 121.59(17) . .
B3 B8 B4 59.90(15) . .
C1 B9 Cl9 121.77(18) . .
C1 B9 B10 106.09(18) . .
Cl9 B9 B10 122.92(17) . .
C1 B9 B6 105.58(17) . .
Cl9 B9 B6 124.45(17) . .
B10 B9 B6 60.12(15) . .
C1 B9 B11 59.22(14) . .
Cl9 B9 B11 120.30(17) . .
B10 B9 B11 59.88(15) . .
B6 B9 B11 107.62(18) . .
C1 B9 B5 59.27(14) . .
Cl9 B9 B5 121.95(17) . .
B10 B9 B5 107.91(18) . .
B6 B9 B5 59.49(14) . .
B11 B9 B5 107.89(18) . .
Cl10 B10 B11 121.99(18) . .
Cl10 B10 B9 122.30(18) . .
B11 B10 B9 60.12(15) . .
Cl10 B10 B6 122.35(17) . .
B11 B10 B6 107.67(18) . .
B9 B10 B6 59.94(15) . .
Cl10 B10 B2 121.63(19) . .
B11 B10 B2 107.36(18) . .
B9 B10 B2 107.81(18) . .
B6 B10 B2 59.84(14) . .
Cl10 B10 B7 121.22(18) . .
B11 B10 B7 59.43(15) . .
B9 B10 B7 107.80(19) . .
B6 B10 B7 107.79(18) . .
B2 B10 B7 60.01(15) . .
C1 B11 Cl11 119.86(18) . .
C1 B11 B8 59.58(14) . .
Cl11 B11 B8 119.83(17) . .
C1 B11 B7 106.42(17) . .
Cl11 B11 B7 124.09(18) . .
B8 B11 B7 59.60(15) . .
C1 B11 B10 106.13(18) . .
Cl11 B11 B10 125.24(17) . .
B8 B11 B10 107.97(19) . .
B7 B11 B10 60.59(16) . .
C1 B11 B9 59.15(14) . .
Cl11 B11 B9 120.92(17) . .
B8 B11 B9 108.17(18) . .
B7 B11 B9 108.63(19) . .
B10 B11 B9 60.00(15) . .
C2 C1 B4 118.2(2) . .
C2 C1 B9 122.8(2) . .
B4 C1 B9 112.05(18) . .
C2 C1 B11 117.7(2) . .
B4 C1 B11 111.62(18) . .
B9 C1 B11 61.63(15) . .
C2 C1 B8 115.36(19) . .
B4 C1 B8 61.61(15) . .
B9 C1 B8 111.28(18) . .
B11 C1 B8 60.93(15) . .
C2 C1 B5 123.3(2) . .
B4 C1 B5 61.57(15) . .
B9 C1 B5 61.81(15) . .
B11 C1 B5 111.88(19) . .
B8 C1 B5 111.51(18) . .
C3A C2 C3 46.3(3) . .
C3A C2 C1 127.6(3) . .
C3 C2 C1 119.1(3) . .
C3A C2 H2A 124.8 . .
C3 C2 H2A 107.5 . .
C1 C2 H2A 107.5 . .
C3A C2 H2B 61.6 . .
C3 C2 H2B 107.5 . .
C1 C2 H2B 107.5 . .
H2A C2 H2B 107.0 . .
C2 C3 C4 109.9(4) . .
C2 C3 H3A 109.7 . .
C4 C3 H3A 109.7 . .
C2 C3 H3B 109.7 . .
C4 C3 H3B 109.7 . .
H3A C3 H3B 108.2 . .
C3 C4 C5 110.0(5) . .
C3 C4 H4A 109.7 . .
C5 C4 H4A 109.7 . .
C3 C4 H4B 109.7 . .
C5 C4 H4B 109.7 . .
H4A C4 H4B 108.2 . .
C4 C5 H5A 109.5 . .
C4 C5 H5B 109.5 . .
H5A C5 H5B 109.5 . .
C4 C5 H5C 109.5 . .
H5A C5 H5C 109.5 . .
H5B C5 H5C 109.5 . .
C2 C3A C4A 115.6(6) . .
C2 C3A H3AA 108.4 . .
C4A C3A H3AA 108.4 . .
C2 C3A H3AB 108.4 . .
C4A C3A H3AB 108.4 . .
H3AA C3A H3AB 107.4 . .
C5A C4A C3A 112.9(8) . .
C5A C4A H4AA 109.0 . .
C3A C4A H4AA 109.0 . .
C5A C4A H4AB 109.0 . .
C3A C4A H4AB 109.0 . .
H4AA C4A H4AB 107.8 . .
C4A C5A H5AA 109.5 . .
C4A C5A H5AB 109.5 . .
H5AA C5A H5AB 109.5 . .
C4A C5A H5AC 109.5 . .
H5AA C5A H5AC 109.5 . .
H5AB C5A H5AC 109.5 . .
C11 C6 C7 120.1(3) . .
C11 C6 Ag1 107.69(18) . .
C7 C6 Ag1 75.66(17) . .
C11 C6 H6A 123.7 . .
C7 C6 H6A 115.8 . .
Ag1 C6 H6A 90.9 . .
C6 C7 C8 119.3(3) . .
C6 C7 Ag1 72.93(16) . .
C8 C7 Ag1 108.60(19) . .
C6 C7 H7A 116.8 . .
C8 C7 H7A 123.5 . .
Ag1 C7 H7A 93.0 . .
C9 C8 C7 121.1(3) . .
C9 C8 H8A 119.5 . .
C7 C8 H8A 119.5 . .
C8 C9 C10 117.9(2) . .
C8 C9 H9A 121.0 . .
C10 C9 H9A 121.0 . .
F1 C10 C11 118.8(3) . .
F1 C10 C9 118.8(3) . .
C11 C10 C9 122.4(3) . .
C10 C11 C6 119.1(2) . .
C10 C11 H11A 120.4 . .
C6 C11 H11A 120.4 . .
Ag1 O1 H1O 107.2 . .
Ag1 O1 H1P 129.5 . .
H1O O1 H1P 117.2 . .

loop_
_geom_bond_atom_site_label_1
_geom_bond_atom_site_label_2
_geom_bond_distance
_geom_bond_site_symmetry_2
Ag1 O1 2.317(2) .
Ag1 C6 2.553(3) .
Ag1 C7 2.587(3) .
Ag1 Cl6 2.8472(12) 3_455
Ag1 Cl3 2.8780(14) .
Cl1 B1 1.781(3) .
Cl2 B2 1.784(3) .
Cl3 B3 1.784(3) .
Cl4 B4 1.763(3) .
Cl5 B5 1.767(3) .
Cl6 B6 1.794(3) .
Cl6 Ag1 2.8472(12) 3_545
Cl7 B7 1.779(3) .
Cl8 B8 1.774(3) .
Cl9 B9 1.765(3) .
Cl10 B10 1.773(3) .
Cl11 B11 1.764(3) .
F1 C10 1.353(3) .
B1 B4 1.784(4) .
B1 B5 1.782(4) .
B1 B3 1.783(4) .
B1 B6 1.786(4) .
B1 B2 1.789(4) .
B2 B3 1.782(4) .
B2 B6 1.784(4) .
B2 B10 1.790(4) .
B2 B7 1.791(4) .
B3 B8 1.773(4) .
B3 B4 1.776(4) .
B3 B7 1.798(4) .
B4 C1 1.741(3) .
B4 B5 1.787(4) .
B4 B8 1.786(4) .
B5 C1 1.750(4) .
B5 B6 1.775(4) .
B5 B9 1.794(4) .
B6 B9 1.784(4) .
B6 B10 1.788(4) .
B7 B8 1.760(4) .
B7 B11 1.772(4) .
B7 B10 1.793(4) .
B8 C1 1.746(4) .
B8 B11 1.770(4) .
B9 C1 1.743(4) .
B9 B10 1.784(4) .
B9 B11 1.786(4) .
B10 B11 1.782(4) .
B11 C1 1.744(4) .
C1 C2 1.532(4) .
C2 C3A 1.453(7) .
C2 C3 1.462(5) .
C2 H2A 0.9900 .
C2 H2B 0.9900 .
C3 C4 1.517(7) .
C3 H3A 0.9900 .
C3 H3B 0.9900 .
C4 C5 1.524(8) .
C4 H4A 0.9900 .
C4 H4B 0.9900 .
C5 H5A 0.9800 .
C5 H5B 0.9800 .
C5 H5C 0.9800 .
C3A C4A 1.530(12) .
C3A H3AA 0.9900 .
C3A H3AB 0.9900 .
C4A C5A 1.517(13) .
C4A H4AA 0.9900 .
C4A H4AB 0.9900 .
C5A H5AA 0.9800 .
C5A H5AB 0.9800 .
C5A H5AC 0.9800 .
C6 C11 1.379(4) .
C6 C7 1.392(4) .
C6 H6A 0.9599 .
C7 C8 1.393(4) .
C7 H7A 0.9599 .
C8 C9 1.371(4) .
C8 H8A 0.9500 .
C9 C10 1.391(4) .
C9 H9A 0.9500 .
C10 C11 1.366(4) .
C11 H11A 0.9500 .
O1 H1O 0.8500 .
O1 H1P 0.8500 .

loop_
_geom_torsion_atom_site_label_1
_geom_torsion_atom_site_label_2
_geom_torsion_atom_site_label_3
_geom_torsion_atom_site_label_4
_geom_torsion
_geom_torsion_site_symmetry_1
O1 Ag1 Cl3 B3 101.03(12) .
C6 Ag1 Cl3 B3 -117.77(12) .
C7 Ag1 Cl3 B3 -147.75(12) .
Cl6 Ag1 Cl3 B3 -19.35(11) 3_455
Cl1 B1 B2 B3 -110.1(2) .
B4 B1 B2 B3 37.52(17) .
B5 B1 B2 B3 100.92(19) .
B6 B1 B2 B3 138.03(19) .
Cl1 B1 B2 Cl2 0.7(3) .
B4 B1 B2 Cl2 148.39(18) .
B5 B1 B2 Cl2 -148.21(18) .
B3 B1 B2 Cl2 110.9(2) .
B6 B1 B2 Cl2 -111.1(2) .
Cl1 B1 B2 B6 111.9(2) .
B4 B1 B2 B6 -100.51(19) .
B5 B1 B2 B6 -37.11(17) .
B3 B1 B2 B6 -138.03(19) .
Cl1 B1 B2 B10 148.77(17) .
B4 B1 B2 B10 -63.6(2) .
B5 B1 B2 B10 -0.2(2) .
B3 B1 B2 B10 -101.1(2) .
B6 B1 B2 B10 36.92(17) .
Cl1 B1 B2 B7 -147.55(17) .
B4 B1 B2 B7 0.1(2) .
B5 B1 B2 B7 63.5(2) .
B3 B1 B2 B7 -37.42(17) .
B6 B1 B2 B7 100.6(2) .
Cl2 B2 B3 B8 148.64(17) .
B6 B2 B3 B8 -64.1(2) .
B1 B2 B3 B8 -101.6(2) .
B10 B2 B3 B8 -0.6(2) .
B7 B2 B3 B8 36.88(17) .
Cl2 B2 B3 B4 -147.63(17) .
B6 B2 B3 B4 -0.4(2) .
B1 B2 B3 B4 -37.84(17) .
B10 B2 B3 B4 63.1(2) .
B7 B2 B3 B4 100.6(2) .
Cl2 B2 B3 Cl3 1.8(3) .
B6 B2 B3 Cl3 149.08(18) .
B1 B2 B3 Cl3 111.6(2) .
B10 B2 B3 Cl3 -147.42(18) .
B7 B2 B3 Cl3 -109.9(2) .
Cl2 B2 B3 B1 -109.8(2) .
B6 B2 B3 B1 37.46(17) .
B10 B2 B3 B1 100.97(19) .
B7 B2 B3 B1 138.45(19) .
Cl2 B2 B3 B7 111.8(2) .
B6 B2 B3 B7 -101.0(2) .
B1 B2 B3 B7 -138.45(19) .
B10 B2 B3 B7 -37.48(18) .
Ag1 Cl3 B3 B8 -26.8(2) .
Ag1 Cl3 B3 B4 -99.04(19) .
Ag1 Cl3 B3 B2 115.59(18) .
Ag1 Cl3 B3 B1 -171.53(17) .
Ag1 Cl3 B3 B7 43.5(2) .
Cl1 B1 B3 B8 -148.82(18) .
B4 B1 B3 B8 -37.89(17) .
B5 B1 B3 B8 -0.6(2) .
B6 B1 B3 B8 62.4(2) .
B2 B1 B3 B8 99.8(2) .
Cl1 B1 B3 B4 -110.9(2) .
B5 B1 B3 B4 37.30(17) .
B6 B1 B3 B4 100.33(19) .
B2 B1 B3 B4 137.72(19) .
Cl1 B1 B3 B2 111.3(2) .
B4 B1 B3 B2 -137.72(19) .
B5 B1 B3 B2 -100.42(19) .
B6 B1 B3 B2 -37.40(17) .
Cl1 B1 B3 Cl3 -0.2(3) .
B4 B1 B3 Cl3 110.8(2) .
B5 B1 B3 Cl3 148.05(18) .
B6 B1 B3 Cl3 -148.92(18) .
B2 B1 B3 Cl3 -111.5(2) .
Cl1 B1 B3 B7 148.61(18) .
B4 B1 B3 B7 -100.5(2) .
B5 B1 B3 B7 -63.2(2) .
B6 B1 B3 B7 -0.1(2) .
B2 B1 B3 B7 37.27(18) .
B8 B3 B4 C1 38.15(17) .
B2 B3 B4 C1 -61.9(2) .
Cl3 B3 B4 C1 148.47(18) .
B1 B3 B4 C1 -99.74(19) .
B7 B3 B4 C1 1.6(2) .
B8 B3 B4 Cl4 -107.8(2) .
B2 B3 B4 Cl4 152.23(18) .
Cl3 B3 B4 Cl4 2.6(3) .
B1 B3 B4 Cl4 114.3(2) .
B7 B3 B4 Cl4 -144.30(18) .
B8 B3 B4 B1 137.89(18) .
B2 B3 B4 B1 37.88(17) .
Cl3 B3 B4 B1 -111.8(2) .
B7 B3 B4 B1 101.4(2) .
B8 B3 B4 B5 100.66(19) .
B2 B3 B4 B5 0.7(2) .
Cl3 B3 B4 B5 -149.02(18) .
B1 B3 B4 B5 -37.23(17) .
B7 B3 B4 B5 64.1(2) .
B2 B3 B4 B8 -100.0(2) .
Cl3 B3 B4 B8 110.3(2) .
B1 B3 B4 B8 -137.89(18) .
B7 B3 B4 B8 -36.54(17) .
Cl1 B1 B4 C1 -150.07(17) .
B5 B1 B4 C1 -38.60(16) .
B3 B1 B4 C1 99.75(19) .
B6 B1 B4 C1 -0.9(2) .
B2 B1 B4 C1 62.2(2) .
Cl1 B1 B4 Cl4 -0.7(3) .
B5 B1 B4 Cl4 110.8(2) .
B3 B1 B4 Cl4 -110.9(2) .
B6 B1 B4 Cl4 148.44(19) .
B2 B1 B4 Cl4 -148.45(19) .
Cl1 B1 B4 B3 110.2(2) .
B5 B1 B4 B3 -138.34(18) .
B6 B1 B4 B3 -100.67(19) .
B2 B1 B4 B3 -37.57(17) .
Cl1 B1 B4 B5 -111.5(2) .
B3 B1 B4 B5 138.34(18) .
B6 B1 B4 B5 37.67(17) .
B2 B1 B4 B5 100.78(19) .
Cl1 B1 B4 B8 147.60(17) .
B5 B1 B4 B8 -100.92(19) .
B3 B1 B4 B8 37.42(17) .
B6 B1 B4 B8 -63.3(2) .
B2 B1 B4 B8 -0.1(2) .
Cl1 B1 B5 C1 149.06(17) .
B4 B1 B5 C1 38.29(16) .
B3 B1 B5 C1 1.2(2) .
B6 B1 B5 C1 -99.24(19) .
B2 B1 B5 C1 -62.0(2) .
Cl1 B1 B5 Cl5 -1.4(3) .
B4 B1 B5 Cl5 -112.1(2) .
B3 B1 B5 Cl5 -149.27(18) .
B6 B1 B5 Cl5 110.3(2) .
B2 B1 B5 Cl5 147.52(18) .
Cl1 B1 B5 B6 -111.7(2) .
B4 B1 B5 B6 137.53(19) .
B3 B1 B5 B6 100.4(2) .
B2 B1 B5 B6 37.20(17) .
Cl1 B1 B5 B4 110.8(2) .
B3 B1 B5 B4 -37.12(17) .
B6 B1 B5 B4 -137.53(19) .
B2 B1 B5 B4 -100.33(19) .
Cl1 B1 B5 B9 -149.04(17) .
B4 B1 B5 B9 100.2(2) .
B3 B1 B5 B9 63.1(2) .
B6 B1 B5 B9 -37.34(17) .
B2 B1 B5 B9 -0.1(2) .
Cl4 B4 B5 C1 109.8(2) .
B3 B4 B5 C1 -98.62(19) .
B1 B4 B5 C1 -135.95(18) .
B8 B4 B5 C1 -35.50(17) .
C1 B4 B5 Cl5 -114.5(2) .
Cl4 B4 B5 Cl5 -4.7(3) .
B3 B4 B5 Cl5 146.89(18) .
B1 B4 B5 Cl5 109.6(2) .
B8 B4 B5 Cl5 -149.99(18) .
C1 B4 B5 B6 97.94(19) .
Cl4 B4 B5 B6 -152.25(18) .
B3 B4 B5 B6 -0.7(2) .
B1 B4 B5 B6 -38.01(17) .
B8 B4 B5 B6 62.4(2) .
C1 B4 B5 B1 135.95(18) .
Cl4 B4 B5 B1 -114.2(2) .
B3 B4 B5 B1 37.33(17) .
B8 B4 B5 B1 100.4(2) .
C1 B4 B5 B9 34.63(17) .
Cl4 B4 B5 B9 144.44(19) .
B3 B4 B5 B9 -64.0(2) .
B1 B4 B5 B9 -101.3(2) .
B8 B4 B5 B9 -0.9(2) .
C1 B5 B6 B9 -38.59(16) .
Cl5 B5 B6 B9 111.4(2) .
B1 B5 B6 B9 -138.30(18) .
B4 B5 B6 B9 -100.42(19) .
C1 B5 B6 B2 62.3(2) .
Cl5 B5 B6 B2 -147.74(17) .
B1 B5 B6 B2 -37.43(17) .
B4 B5 B6 B2 0.4(2) .
B9 B5 B6 B2 100.87(19) .
C1 B5 B6 B1 99.71(18) .
Cl5 B5 B6 B1 -110.3(2) .
B4 B5 B6 B1 37.88(17) .
B9 B5 B6 B1 138.30(18) .
C1 B5 B6 B10 -1.5(2) .
Cl5 B5 B6 B10 148.53(17) .
B1 B5 B6 B10 -101.17(19) .
B4 B5 B6 B10 -63.3(2) .
B9 B5 B6 B10 37.13(17) .
C1 B5 B6 Cl6 -147.95(17) .
Cl5 B5 B6 Cl6 2.0(3) .
B1 B5 B6 Cl6 112.3(2) .
B4 B5 B6 Cl6 150.22(17) .
B9 B5 B6 Cl6 -109.4(2) .
B3 B2 B6 B5 0.0(2) .
Cl2 B2 B6 B5 147.13(17) .
B1 B2 B6 B5 37.40(17) .
B10 B2 B6 B5 -101.43(19) .
B7 B2 B6 B5 -63.9(2) .
B3 B2 B6 B9 64.0(2) .
Cl2 B2 B6 B9 -148.83(17) .
B1 B2 B6 B9 101.44(19) .
B10 B2 B6 B9 -37.39(17) .
B7 B2 B6 B9 0.2(2) .
B3 B2 B6 B1 -37.44(17) .
Cl2 B2 B6 B1 109.7(2) .
B10 B2 B6 B1 -138.83(19) .
B7 B2 B6 B1 -101.3(2) .
B3 B2 B6 B10 101.4(2) .
Cl2 B2 B6 B10 -111.4(2) .
B1 B2 B6 B10 138.83(19) .
B7 B2 B6 B10 37.56(17) .
B3 B2 B6 Cl6 -148.69(17) .
Cl2 B2 B6 Cl6 -1.5(3) .
B1 B2 B6 Cl6 -111.3(2) .
B10 B2 B6 Cl6 109.9(2) .
B7 B2 B6 Cl6 147.48(18) .
Cl1 B1 B6 B5 110.9(2) .
B4 B1 B6 B5 -37.87(17) .
B3 B1 B6 B5 -100.87(19) .
B2 B1 B6 B5 -138.25(18) .
Cl1 B1 B6 B9 148.56(17) .
B4 B1 B6 B9 -0.2(2) .
B5 B1 B6 B9 37.64(17) .
B3 B1 B6 B9 -63.2(2) .
B2 B1 B6 B9 -100.61(19) .
Cl1 B1 B6 B2 -110.8(2) .
B4 B1 B6 B2 100.38(19) .
B5 B1 B6 B2 138.25(18) .
B3 B1 B6 B2 37.38(17) .
Cl1 B1 B6 B10 -147.85(18) .
B4 B1 B6 B10 63.4(2) .
B5 B1 B6 B10 101.2(2) .
B3 B1 B6 B10 0.4(2) .
B2 B1 B6 B10 -37.02(18) .
Cl1 B1 B6 Cl6 1.9(3) .
B4 B1 B6 Cl6 -146.85(17) .
B5 B1 B6 Cl6 -109.0(2) .
B3 B1 B6 Cl6 150.15(17) .
B2 B1 B6 Cl6 112.8(2) .
Ag1 Cl6 B6 B5 -65.8(2) 3_545
Ag1 Cl6 B6 B9 -137.01(15) 3_545
Ag1 Cl6 B6 B2 79.3(2) 3_545
Ag1 Cl6 B6 B1 6.0(2) 3_545
Ag1 Cl6 B6 B10 152.04(16) 3_545
B3 B2 B7 B8 -37.22(18) .
Cl2 B2 B7 B8 -147.74(18) .
B6 B2 B7 B8 63.5(2) .
B1 B2 B7 B8 0.0(2) .
B10 B2 B7 B8 101.0(2) .
B3 B2 B7 B11 -100.6(2) .
Cl2 B2 B7 B11 148.86(18) .
B6 B2 B7 B11 0.1(2) .
B1 B2 B7 B11 -63.4(2) .
B10 B2 B7 B11 37.62(17) .
B3 B2 B7 Cl7 109.5(2) .
Cl2 B2 B7 Cl7 -1.0(3) .
B6 B2 B7 Cl7 -149.82(18) .
B1 B2 B7 Cl7 146.70(19) .
B10 B2 B7 Cl7 -112.3(2) .
B3 B2 B7 B10 -138.23(19) .
Cl2 B2 B7 B10 111.2(2) .
B6 B2 B7 B10 -37.53(17) .
B1 B2 B7 B10 -101.0(2) .
Cl2 B2 B7 B3 -110.5(2) .
B6 B2 B7 B3 100.7(2) .
B1 B2 B7 B3 37.22(18) .
B10 B2 B7 B3 138.23(19) .
B4 B3 B7 B8 37.12(18) .
B2 B3 B7 B8 138.08(19) .
Cl3 B3 B7 B8 -110.0(2) .
B1 B3 B7 B8 100.7(2) .
B8 B3 B7 B11 -37.59(17) .
B4 B3 B7 B11 -0.5(2) .
B2 B3 B7 B11 100.5(2) .
Cl3 B3 B7 B11 -147.58(18) .
B1 B3 B7 B11 63.1(2) .
B8 B3 B7 Cl7 109.0(2) .
B4 B3 B7 Cl7 146.15(18) .
B2 B3 B7 Cl7 -112.9(2) .
Cl3 B3 B7 Cl7 -1.0(3) .
B1 B3 B7 Cl7 -150.23(18) .
B8 B3 B7 B2 -138.08(19) .
B4 B3 B7 B2 -101.0(2) .
Cl3 B3 B7 B2 111.9(2) .
B1 B3 B7 B2 -37.34(17) .
B8 B3 B7 B10 -100.9(2) .
B4 B3 B7 B10 -63.8(2) .
B2 B3 B7 B10 37.19(18) .
Cl3 B3 B7 B10 149.13(19) .
B1 B3 B7 B10 -0.1(2) .
B11 B7 B8 C1 38.35(16) .
Cl7 B7 B8 C1 149.57(17) .
B2 B7 B8 C1 -62.5(2) .
B10 B7 B8 C1 0.7(2) .
B3 B7 B8 C1 -99.59(19) .
Cl7 B7 B8 B11 111.2(2) .
B2 B7 B8 B11 -100.8(2) .
B10 B7 B8 B11 -37.63(17) .
B3 B7 B8 B11 -137.94(19) .
B11 B7 B8 Cl8 -108.8(2) .
Cl7 B7 B8 Cl8 2.4(3) .
B2 B7 B8 Cl8 150.38(17) .
B10 B7 B8 Cl8 -146.43(18) .
B3 B7 B8 Cl8 113.3(2) .
B11 B7 B8 B3 137.94(19) .
Cl7 B7 B8 B3 -110.8(2) .
B2 B7 B8 B3 37.12(17) .
B10 B7 B8 B3 100.3(2) .
B11 B7 B8 B4 100.7(2) .
Cl7 B7 B8 B4 -148.06(18) .
B2 B7 B8 B4 -0.1(2) .
B10 B7 B8 B4 63.1(2) .
B3 B7 B8 B4 -37.22(18) .
B4 B3 B8 C1 -38.00(17) .
B2 B3 B8 C1 63.3(2) .
Cl3 B3 B8 C1 -149.36(18) .
B1 B3 B8 C1 -0.2(2) .
B7 B3 B8 C1 100.65(19) .
B4 B3 B8 B7 -138.65(19) .
B2 B3 B8 B7 -37.32(18) .
Cl3 B3 B8 B7 110.0(2) .
B1 B3 B8 B7 -100.9(2) .
B4 B3 B8 B11 -100.7(2) .
B2 B3 B8 B11 0.7(2) .
Cl3 B3 B8 B11 147.96(18) .
B1 B3 B8 B11 -62.9(2) .
B7 B3 B8 B11 37.97(18) .
B4 B3 B8 Cl8 110.1(2) .
B2 B3 B8 Cl8 -148.58(18) .
Cl3 B3 B8 Cl8 -1.3(3) .
B1 B3 B8 Cl8 147.85(18) .
B7 B3 B8 Cl8 -111.3(2) .
B2 B3 B8 B4 101.3(2) .
Cl3 B3 B8 B4 -111.4(2) .
B1 B3 B8 B4 37.76(18) .
B7 B3 B8 B4 138.65(19) .
Cl4 B4 B8 C1 -111.0(2) .
B3 B4 B8 C1 136.43(19) .
B1 B4 B8 C1 98.82(19) .
B5 B4 B8 C1 35.55(17) .
C1 B4 B8 B7 -98.7(2) .
Cl4 B4 B8 B7 150.37(18) .
B3 B4 B8 B7 37.77(18) .
B1 B4 B8 B7 0.2(2) .
B5 B4 B8 B7 -63.1(2) .
C1 B4 B8 B11 -34.65(18) .
Cl4 B4 B8 B11 -145.61(19) .
B3 B4 B8 B11 101.8(2) .
B1 B4 B8 B11 64.2(2) .
B5 B4 B8 B11 0.9(3) .
C1 B4 B8 Cl8 110.7(2) .
Cl4 B4 B8 Cl8 -0.3(3) .
B3 B4 B8 Cl8 -112.9(2) .
B1 B4 B8 Cl8 -150.48(18) .
B5 B4 B8 Cl8 146.26(19) .
C1 B4 B8 B3 -136.43(19) .
Cl4 B4 B8 B3 112.6(2) .
B1 B4 B8 B3 -37.62(17) .
B5 B4 B8 B3 -100.9(2) .
B5 B6 B9 C1 38.73(17) .
B2 B6 B9 C1 -62.4(2) .
B1 B6 B9 C1 1.3(2) .
B10 B6 B9 C1 -99.88(19) .
Cl6 B6 B9 C1 148.93(16) .
B5 B6 B9 Cl9 -109.9(2) .
B2 B6 B9 Cl9 148.95(18) .
B1 B6 B9 Cl9 -147.36(18) .
B10 B6 B9 Cl9 111.5(2) .
Cl6 B6 B9 Cl9 0.3(3) .
B5 B6 B9 B10 138.61(19) .
B2 B6 B9 B10 37.48(17) .
B1 B6 B9 B10 101.17(19) .
Cl6 B6 B9 B10 -111.2(2) .
B5 B6 B9 B11 100.77(19) .
B2 B6 B9 B11 -0.4(2) .
B1 B6 B9 B11 63.3(2) .
B10 B6 B9 B11 -37.84(17) .
Cl6 B6 B9 B11 -149.04(17) .
B2 B6 B9 B5 -101.13(19) .
B1 B6 B9 B5 -37.44(17) .
B10 B6 B9 B5 -138.61(19) .
Cl6 B6 B9 B5 110.2(2) .
Cl5 B5 B9 C1 114.7(2) .
B6 B5 B9 C1 -135.48(19) .
B1 B5 B9 C1 -98.02(19) .
B4 B5 B9 C1 -34.65(17) .
C1 B5 B9 Cl9 -110.6(2) .
Cl5 B5 B9 Cl9 4.1(3) .
B6 B5 B9 Cl9 114.0(2) .
B1 B5 B9 Cl9 151.43(18) .
B4 B5 B9 Cl9 -145.21(18) .
C1 B5 B9 B10 98.43(19) .
Cl5 B5 B9 B10 -146.87(18) .
B6 B5 B9 B10 -37.05(17) .
B1 B5 B9 B10 0.4(2) .
B4 B5 B9 B10 63.8(2) .
C1 B5 B9 B6 135.48(19) .
Cl5 B5 B9 B6 -109.8(2) .
B1 B5 B9 B6 37.46(17) .
B4 B5 B9 B6 100.8(2) .
C1 B5 B9 B11 35.17(17) .
Cl5 B5 B9 B11 149.86(18) .
B6 B5 B9 B11 -100.3(2) .
B1 B5 B9 B11 -62.9(2) .
B4 B5 B9 B11 0.5(2) .
C1 B9 B10 Cl10 -149.53(17) .
Cl9 B9 B10 Cl10 -2.5(3) .
B6 B9 B10 Cl10 111.4(2) .
B11 B9 B10 Cl10 -111.1(2) .
B5 B9 B10 Cl10 148.22(18) .
C1 B9 B10 B11 -38.46(16) .
Cl9 B9 B10 B11 108.6(2) .
B6 B9 B10 B11 -137.48(18) .
B5 B9 B10 B11 -100.71(19) .
C1 B9 B10 B6 99.02(18) .
Cl9 B9 B10 B6 -113.9(2) .
B11 B9 B10 B6 137.48(18) .
B5 B9 B10 B6 36.77(17) .
C1 B9 B10 B2 61.7(2) .
Cl9 B9 B10 B2 -151.19(18) .
B6 B9 B10 B2 -37.30(17) .
B11 B9 B10 B2 100.18(19) .
B5 B9 B10 B2 -0.5(2) .
C1 B9 B10 B7 -1.6(2) .
Cl9 B9 B10 B7 145.44(18) .
B6 B9 B10 B7 -100.7(2) .
B11 B9 B10 B7 36.82(17) .
B5 B9 B10 B7 -63.9(2) .
B5 B6 B10 Cl10 -148.75(19) .
B9 B6 B10 Cl10 -111.4(2) .
B2 B6 B10 Cl10 110.5(2) .
B1 B6 B10 Cl10 147.51(19) .
Cl6 B6 B10 Cl10 -2.7(3) .
B5 B6 B10 B11 0.6(2) .
B9 B6 B10 B11 37.96(17) .
B2 B6 B10 B11 -100.2(2) .
B1 B6 B10 B11 -63.2(2) .
Cl6 B6 B10 B11 146.65(18) .
B5 B6 B10 B9 -37.39(17) .
B2 B6 B10 B9 -138.15(19) .
B1 B6 B10 B9 -101.12(19) .
Cl6 B6 B10 B9 108.7(2) .
B5 B6 B10 B2 100.76(19) .
B9 B6 B10 B2 138.15(19) .
B1 B6 B10 B2 37.03(17) .
Cl6 B6 B10 B2 -113.2(2) .
B5 B6 B10 B7 63.3(2) .
B9 B6 B10 B7 100.7(2) .
B2 B6 B10 B7 -37.47(18) .
B1 B6 B10 B7 -0.4(2) .
Cl6 B6 B10 B7 -150.63(18) .
B3 B2 B10 Cl10 147.94(18) .
Cl2 B2 B10 Cl10 -1.1(3) .
B6 B2 B10 Cl10 -111.7(2) .
B1 B2 B10 Cl10 -148.56(17) .
B7 B2 B10 Cl10 110.3(2) .
B3 B2 B10 B11 0.3(2) .
Cl2 B2 B10 B11 -148.66(18) .
B6 B2 B10 B11 100.7(2) .
B1 B2 B10 B11 63.8(2) .
B7 B2 B10 B11 -37.29(17) .
B3 B2 B10 B9 -63.1(2) .
Cl2 B2 B10 B9 147.94(18) .
B6 B2 B10 B9 37.34(17) .
B1 B2 B10 B9 0.4(2) .
B7 B2 B10 B9 -100.7(2) .
B3 B2 B10 B6 -100.40(19) .
Cl2 B2 B10 B6 110.6(2) .
B1 B2 B10 B6 -36.90(17) .
B7 B2 B10 B6 -138.02(19) .
B3 B2 B10 B7 37.62(18) .
Cl2 B2 B10 B7 -111.4(2) .
B6 B2 B10 B7 138.02(19) .
B1 B2 B10 B7 101.1(2) .
B8 B7 B10 Cl10 148.89(19) .
B11 B7 B10 Cl10 111.2(2) .
Cl7 B7 B10 Cl10 1.3(3) .
B2 B7 B10 Cl10 -111.0(2) .
B3 B7 B10 Cl10 -148.03(19) .
B8 B7 B10 B11 37.70(17) .
Cl7 B7 B10 B11 -109.9(2) .
B2 B7 B10 B11 137.81(19) .
B3 B7 B10 B11 100.8(2) .
B8 B7 B10 B9 0.6(2) .
B11 B7 B10 B9 -37.12(17) .
Cl7 B7 B10 B9 -147.04(18) .
B2 B7 B10 B9 100.69(19) .
B3 B7 B10 B9 63.7(2) .
B8 B7 B10 B6 -62.7(2) .
B11 B7 B10 B6 -100.4(2) .
Cl7 B7 B10 B6 149.67(18) .
B2 B7 B10 B6 37.40(17) .
B3 B7 B10 B6 0.4(2) .
B8 B7 B10 B2 -100.1(2) .
B11 B7 B10 B2 -137.81(19) .
Cl7 B7 B10 B2 112.3(2) .
B3 B7 B10 B2 -37.04(18) .
B7 B8 B11 C1 136.43(19) .
Cl8 B8 B11 C1 -111.5(2) .
B3 B8 B11 C1 98.1(2) .
B4 B8 B11 C1 34.47(18) .
C1 B8 B11 Cl11 109.2(2) .
B7 B8 B11 Cl11 -114.4(2) .
Cl8 B8 B11 Cl11 -2.3(3) .
B3 B8 B11 Cl11 -152.73(18) .
B4 B8 B11 Cl11 143.67(19) .
C1 B8 B11 B7 -136.43(19) .
Cl8 B8 B11 B7 112.0(2) .
B3 B8 B11 B7 -38.37(18) .
B4 B8 B11 B7 -102.0(2) .
C1 B8 B11 B10 -98.52(19) .
B7 B8 B11 B10 37.91(18) .
Cl8 B8 B11 B10 149.96(18) .
B3 B8 B11 B10 -0.5(2) .
B4 B8 B11 B10 -64.1(2) .
C1 B8 B11 B9 -35.06(17) .
B7 B8 B11 B9 101.4(2) .
Cl8 B8 B11 B9 -146.58(19) .
B3 B8 B11 B9 63.0(2) .
B4 B8 B11 B9 -0.6(3) .
B8 B7 B11 C1 -38.29(17) .
Cl7 B7 B11 C1 -147.41(18) .
B2 B7 B11 C1 62.0(2) .
B10 B7 B11 C1 99.6(2) .
B3 B7 B11 C1 -0.9(2) .
B8 B7 B11 Cl11 107.4(2) .
Cl7 B7 B11 Cl11 -1.7(3) .
B2 B7 B11 Cl11 -152.30(18) .
B10 B7 B11 Cl11 -114.7(2) .
B3 B7 B11 Cl11 144.85(19) .
Cl7 B7 B11 B8 -109.1(2) .
B2 B7 B11 B8 100.3(2) .
B10 B7 B11 B8 137.86(19) .
B3 B7 B11 B8 37.43(17) .
B8 B7 B11 B10 -137.86(19) .
Cl7 B7 B11 B10 113.0(2) .
B2 B7 B11 B10 -37.58(17) .
B3 B7 B11 B10 -100.4(2) .
B8 B7 B11 B9 -100.6(2) .
Cl7 B7 B11 B9 150.29(18) .
B2 B7 B11 B9 -0.3(2) .
B10 B7 B11 B9 37.27(17) .
B3 B7 B11 B9 -63.2(2) .
Cl10 B10 B11 C1 150.01(18) .
B9 B10 B11 C1 38.43(16) .
B6 B10 B11 C1 0.6(2) .
B2 B10 B11 C1 -62.5(2) .
B7 B10 B11 C1 -100.06(19) .
Cl10 B10 B11 Cl11 3.0(3) .
B9 B10 B11 Cl11 -108.6(2) .
B6 B10 B11 Cl11 -146.46(19) .
B2 B10 B11 Cl11 150.47(19) .
B7 B10 B11 Cl11 112.9(2) .
Cl10 B10 B11 B8 -147.39(19) .
B9 B10 B11 B8 101.0(2) .
B6 B10 B11 B8 63.1(2) .
B2 B10 B11 B8 0.1(2) .
B7 B10 B11 B8 -37.47(18) .
Cl10 B10 B11 B7 -109.9(2) .
B9 B10 B11 B7 138.50(19) .
B6 B10 B11 B7 100.6(2) .
B2 B10 B11 B7 37.54(17) .
Cl10 B10 B11 B9 111.6(2) .
B6 B10 B11 B9 -37.88(17) .
B2 B10 B11 B9 -100.95(19) .
B7 B10 B11 B9 -138.50(19) .
Cl9 B9 B11 C1 111.2(2) .
B10 B9 B11 C1 -135.93(18) .
B6 B9 B11 C1 -97.98(18) .
B5 B9 B11 C1 -35.19(17) .
C1 B9 B11 Cl11 -108.6(2) .
Cl9 B9 B11 Cl11 2.6(3) .
B10 B9 B11 Cl11 115.5(2) .
B6 B9 B11 Cl11 153.46(17) .
B5 B9 B11 Cl11 -143.75(18) .
C1 B9 B11 B8 35.24(17) .
Cl9 B9 B11 B8 146.44(18) .
B10 B9 B11 B8 -100.7(2) .
B6 B9 B11 B8 -62.7(2) .
B5 B9 B11 B8 0.0(3) .
C1 B9 B11 B7 98.40(19) .
Cl9 B9 B11 B7 -150.40(17) .
B10 B9 B11 B7 -37.53(17) .
B6 B9 B11 B7 0.4(2) .
B5 B9 B11 B7 63.2(2) .
C1 B9 B11 B10 135.93(18) .
Cl9 B9 B11 B10 -112.9(2) .
B6 B9 B11 B10 37.95(17) .
B5 B9 B11 B10 100.7(2) .
Cl4 B4 C1 C2 2.9(3) .
B3 B4 C1 C2 -143.5(2) .
B1 B4 C1 C2 153.5(2) .
B5 B4 C1 C2 114.7(2) .
B8 B4 C1 C2 -105.2(2) .
Cl4 B4 C1 B9 -148.82(18) .
B3 B4 C1 B9 64.8(2) .
B1 B4 C1 B9 1.8(2) .
B5 B4 C1 B9 -36.98(18) .
B8 B4 C1 B9 103.1(2) .
Cl4 B4 C1 B11 144.19(18) .
B3 B4 C1 B11 -2.2(2) .
B1 B4 C1 B11 -65.2(2) .
B5 B4 C1 B11 -104.0(2) .
B8 B4 C1 B11 36.08(18) .
Cl4 B4 C1 B8 108.1(2) .
B3 B4 C1 B8 -38.31(17) .
B1 B4 C1 B8 -101.24(19) .
B5 B4 C1 B8 -140.04(19) .
Cl4 B4 C1 B5 -111.8(2) .
B3 B4 C1 B5 101.7(2) .
B1 B4 C1 B5 38.81(17) .
B8 B4 C1 B5 140.04(19) .
Cl9 B9 C1 C2 -2.5(3) .
B10 B9 C1 C2 145.1(2) .
B6 B9 C1 C2 -152.2(2) .
B11 B9 C1 C2 106.3(2) .
B5 B9 C1 C2 -113.3(2) .
Cl9 B9 C1 B4 147.74(17) .
B10 B9 C1 B4 -64.7(2) .
B6 B9 C1 B4 -2.0(2) .
B11 B9 C1 B4 -103.5(2) .
B5 B9 C1 B4 36.88(18) .
Cl9 B9 C1 B11 -108.8(2) .
B10 B9 C1 B11 38.77(17) .
B6 B9 C1 B11 101.52(19) .
B5 B9 C1 B11 140.36(19) .
Cl9 B9 C1 B8 -145.38(17) .
B10 B9 C1 B8 2.2(2) .
B6 B9 C1 B8 64.9(2) .
B11 B9 C1 B8 -36.60(17) .
B5 B9 C1 B8 103.76(19) .
Cl9 B9 C1 B5 110.9(2) .
B10 B9 C1 B5 -101.6(2) .
B6 B9 C1 B5 -38.84(17) .
B11 B9 C1 B5 -140.36(19) .
Cl11 B11 C1 C2 -4.0(3) .
B8 B11 C1 C2 105.1(2) .
B7 B11 C1 C2 143.4(2) .
B10 B11 C1 C2 -153.2(2) .
B9 B11 C1 C2 -114.3(2) .
Cl11 B11 C1 B4 -145.50(18) .
B8 B11 C1 B4 -36.35(18) .
B7 B11 C1 B4 1.9(2) .
B10 B11 C1 B4 65.3(2) .
B9 B11 C1 B4 104.2(2) .
Cl11 B11 C1 B9 110.3(2) .
B8 B11 C1 B9 -140.53(19) .
B7 B11 C1 B9 -102.2(2) .
B10 B11 C1 B9 -38.83(17) .
Cl11 B11 C1 B8 -109.2(2) .
B7 B11 C1 B8 38.30(17) .
B10 B11 C1 B8 101.7(2) .
B9 B11 C1 B8 140.53(18) .
Cl11 B11 C1 B5 147.62(17) .
B8 B11 C1 B5 -103.2(2) .
B7 B11 C1 B5 -64.9(2) .
B10 B11 C1 B5 -1.5(2) .
B9 B11 C1 B5 37.30(18) .
B7 B8 C1 C2 -147.7(2) .
B11 B8 C1 C2 -109.0(2) .
Cl8 B8 C1 C2 -0.5(3) .
B3 B8 C1 C2 148.2(2) .
B4 B8 C1 C2 109.8(2) .
B7 B8 C1 B4 102.5(2) .
B11 B8 C1 B4 141.2(2) .
Cl8 B8 C1 B4 -110.3(2) .
B3 B8 C1 B4 38.39(17) .
B7 B8 C1 B9 -1.8(2) .
B11 B8 C1 B9 36.89(17) .
Cl8 B8 C1 B9 145.40(17) .
B3 B8 C1 B9 -65.9(2) .
B4 B8 C1 B9 -104.33(19) .
B7 B8 C1 B11 -38.71(17) .
Cl8 B8 C1 B11 108.5(2) .
B3 B8 C1 B11 -102.8(2) .
B4 B8 C1 B11 -141.2(2) .
B7 B8 C1 B5 65.1(2) .
B11 B8 C1 B5 103.8(2) .
Cl8 B8 C1 B5 -147.65(18) .
B3 B8 C1 B5 1.0(2) .
B4 B8 C1 B5 -37.38(18) .
Cl5 B5 C1 C2 3.3(3) .
B6 B5 C1 C2 151.6(2) .
B1 B5 C1 C2 -145.5(2) .
B4 B5 C1 C2 -106.7(3) .
B9 B5 C1 C2 112.5(3) .
Cl5 B5 C1 B4 110.0(2) .
B6 B5 C1 B4 -101.66(19) .
B1 B5 C1 B4 -38.76(17) .
B9 B5 C1 B4 -140.76(19) .
Cl5 B5 C1 B9 -109.2(2) .
B6 B5 C1 B9 39.10(17) .
B1 B5 C1 B9 102.00(19) .
B4 B5 C1 B9 140.76(19) .
Cl5 B5 C1 B11 -146.43(18) .
B6 B5 C1 B11 1.9(2) .
B1 B5 C1 B11 64.8(2) .
B4 B5 C1 B11 103.5(2) .
B9 B5 C1 B11 -37.22(18) .
Cl5 B5 C1 B8 147.42(18) .
B6 B5 C1 B8 -64.3(2) .
B1 B5 C1 B8 -1.4(2) .
B4 B5 C1 B8 37.39(18) .
B9 B5 C1 B8 -103.37(19) .
B4 C1 C2 C3A -128.6(4) .
B9 C1 C2 C3A 19.9(5) .
B11 C1 C2 C3A 92.4(5) .
B8 C1 C2 C3A 161.5(4) .
B5 C1 C2 C3A -55.7(5) .
B4 C1 C2 C3 -73.3(4) .
B9 C1 C2 C3 75.2(4) .
B11 C1 C2 C3 147.7(3) .
B8 C1 C2 C3 -143.3(3) .
B5 C1 C2 C3 -0.4(4) .
C3A C2 C3 C4 -67.8(5) .
C1 C2 C3 C4 176.5(3) .
C2 C3 C4 C5 -171.1(5) .
C3 C2 C3A C4A 61.5(6) .
C1 C2 C3A C4A 158.0(5) .
C2 C3A C4A C5A -83.0(11) .
O1 Ag1 C6 C11 140.93(18) .
C7 Ag1 C6 C11 117.5(3) .
Cl6 Ag1 C6 C11 -96.51(18) 3_455
Cl3 Ag1 C6 C11 44.17(19) .
O1 Ag1 C6 C7 23.4(2) .
Cl6 Ag1 C6 C7 145.96(16) 3_455
Cl3 Ag1 C6 C7 -73.36(16) .
C11 C6 C7 C8 -0.2(4) .
Ag1 C6 C7 C8 102.1(3) .
C11 C6 C7 Ag1 -102.4(3) .
O1 Ag1 C7 C6 -164.47(15) .
Cl6 Ag1 C7 C6 -36.83(17) 3_455
Cl3 Ag1 C7 C6 110.65(16) .
O1 Ag1 C7 C8 79.6(2) .
C6 Ag1 C7 C8 -115.9(3) .
Cl6 Ag1 C7 C8 -152.77(19) 3_455
Cl3 Ag1 C7 C8 -5.3(2) .
C6 C7 C8 C9 0.9(4) .
Ag1 C7 C8 C9 81.4(3) .
C7 C8 C9 C10 -1.5(4) .
C8 C9 C10 F1 -179.0(2) .
C8 C9 C10 C11 1.4(4) .
F1 C10 C11 C6 179.7(2) .
C9 C10 C11 C6 -0.8(4) .
C7 C6 C11 C10 0.2(4) .
Ag1 C6 C11 C10 -83.2(3) .
